data_7133649
loop_
_publ_author_name
'Liu, Chenghuan'
'Schmidtmann, Marc'
'M&#xfc;ller, Thomas'

_publ_section_title
;
 Metal ion-driven formation of 2<i>H</i>-silolides and -germolides.
;
_journal_issue 80
_journal_name_full 'Chemical communications (Cambridge, England)'
_journal_page_first 11295
_journal_page_last 11298
_journal_paper_doi 10.1039/d4cc03984j
_journal_volume 60
_journal_year 2024
_chemical_formula_moiety 'C49 H75 K N2 O6 Si4 Te2'
_chemical_formula_sum 'C49 H75 K N2 O6 Si4 Te2'
_chemical_formula_weight 1194.798
_space_group_crystal_system monoclinic
_space_group_IT_number 14
_space_group_name_Hall '-P 2ybc'
_space_group_name_H-M_alt 'P 1 21/c 1'
_symmetry_Int_Tables_number 14
_audit_creation_date 2022-12-06
_audit_creation_method
;
Olex2 1.5
(compiled 2022.04.07 svn.rca3783a0 for OlexSys, GUI svn.r6498)
;
_audit_update_record
;
2024-07-05 deposited with the CCDC.	2024-08-30 downloaded from the CCDC.
;
_cell_angle_alpha 90
_cell_angle_beta 103.4752(14)
_cell_angle_gamma 90
_cell_formula_units_Z 4
_cell_length_a 21.6369(8)
_cell_length_b 11.8608(4)
_cell_length_c 22.6135(9)
_cell_measurement_reflns_used 9984
_cell_measurement_temperature 100
_cell_measurement_theta_max 34.851
_cell_measurement_theta_min 2.272
_cell_volume 5643.6(4)
_computing_cell_refinement 'SAINT V8.40B (?, 2016)'
_computing_data_reduction 'SAINT V8.40B (?, 2016)'
_computing_molecular_graphics 'Olex2 1.5 (Dolomanov et al., 2009)'
_computing_publication_material 'Olex2 1.5 (Dolomanov et al., 2009)'
_computing_structure_refinement 'olex2.refine 1.5 (Bourhis et al., 2015)'
_diffrn_ambient_temperature 100
_diffrn_measured_fraction_theta_full 0.9999
_diffrn_measured_fraction_theta_max 1.0000
_diffrn_measurement_device_type 'Bruker Photon III CPAD'
_diffrn_measurement_method '\f and \w scans'
_diffrn_radiation_type 'Mo K\a'
_diffrn_radiation_wavelength 0.71073
_diffrn_reflns_av_R_equivalents 0.0381
_diffrn_reflns_av_unetI/netI 0.0151
_diffrn_reflns_Laue_measured_fraction_full 0.9999
_diffrn_reflns_Laue_measured_fraction_max 1.0000
_diffrn_reflns_limit_h_max 34
_diffrn_reflns_limit_h_min -34
_diffrn_reflns_limit_k_max 19
_diffrn_reflns_limit_k_min -19
_diffrn_reflns_limit_l_max 36
_diffrn_reflns_limit_l_min -36
_diffrn_reflns_number 387403
_diffrn_reflns_point_group_measured_fraction_full 0.9999
_diffrn_reflns_point_group_measured_fraction_max 1.0000
_diffrn_reflns_theta_full 25.2417
_diffrn_reflns_theta_max 34.97
_diffrn_reflns_theta_min 1.85
_diffrn_source_current 1.4
_diffrn_source_power 0.07
_diffrn_source_voltage 50.0
_diffrn_standards_number 0
_exptl_absorpt_coefficient_mu 1.237
_exptl_absorpt_correction_T_max 1.0000
_exptl_absorpt_correction_T_min 0.9400
_exptl_absorpt_correction_type multi-scan
_exptl_absorpt_process_details
;
SADABS-2016/2 (Bruker,2016/2) was used for absorption correction.
wR2(int) was 0.0593 before and 0.0507 after correction.
The Ratio of minimum to maximum transmission is 0.9400.
The \l/2 correction factor is Not present.
;
_exptl_crystal_colour red
_exptl_crystal_colour_primary red
_exptl_crystal_density_diffrn 1.406
_exptl_crystal_description block
_exptl_crystal_F_000 2440.083
_exptl_crystal_size_max 0.1
_exptl_crystal_size_mid 0.09
_exptl_crystal_size_min 0.08
_refine_diff_density_max 1.1031
_refine_diff_density_min -0.8536
_refine_diff_density_rms 0.0882
_refine_ls_d_res_high 0.6200
_refine_ls_d_res_low 10.9955
_refine_ls_goodness_of_fit_ref 1.0480
_refine_ls_hydrogen_treatment constr
_refine_ls_matrix_type full
_refine_ls_number_constraints 162
_refine_ls_number_parameters 774
_refine_ls_number_reflns 24788
_refine_ls_number_restraints 33
_refine_ls_restrained_S_all 1.0473
_refine_ls_R_factor_all 0.0334
_refine_ls_R_factor_gt 0.0287
_refine_ls_shift/su_max 0.0010
_refine_ls_shift/su_mean 0.0000
_refine_ls_structure_factor_coef Fsqd
_refine_ls_weighting_details 'w=1/[\s^2^(Fo^2^)+(0.0206P)^2^+4.5262P] where P=(Fo^2^+2Fc^2^)/3'
_refine_ls_weighting_scheme calc
_refine_ls_wR_factor_gt 0.0620
_refine_ls_wR_factor_ref 0.0643
_reflns_Friedel_coverage 0.0
_reflns_limit_h_max 33
_reflns_limit_h_min -34
_reflns_limit_k_max 19
_reflns_limit_k_min 0
_reflns_limit_l_max 36
_reflns_limit_l_min 0
_reflns_number_gt 22517
_reflns_number_total 24788
_reflns_threshold_expression I>=2u(I)
_cod_data_source_file d4cc03984j3.cif
_cod_data_source_block lch1117te
_cod_depositor_comments 'Adding full bibliography for 7133645--7133649.cif.'
_cod_database_code 7133649
_olex2_refinement_description
;
1. Fixed Uiso
 At 1.2 times of:
  All C(H) groups, All C(H,H) groups
 At 1.5 times of:
  All C(H,H,H) groups
2. Rigid body (RIGU) restrains
 O1C, O2C, O3C, C38C, C39C, C40C, C41C
 with sigma for 1-2 distances of 0.004 and sigma for 1-3 distances of 0.004
3. Others
 Fixed Sof: O4(0.85) O5(0.85) O21(0.85) C42(0.85) H42a(0.85) H42b(0.85)
 C43(0.85) H43a(0.85) H43b(0.85) C44(0.85) H44a(0.85) H44b(0.85) C45(0.85)
 H45a(0.85) H45b(0.85) C46(0.85) H46a(0.85) H46b(0.85) C47(0.85) H47a(0.85)
 H47b(0.85) C48(0.85) H48a(0.85) H48b(0.85) C49(0.85) H49a(0.85) H49b(0.85)
 O1(0.55) O2(0.55) C38(0.55) H38a(0.55) H38b(0.55) C39(0.55) H39a(0.55)
 H39b(0.55) C40(0.55) H40a(0.55) H40b(0.55) C41(0.55) H41a(0.55) H41b(0.55)
 O3(0.55) O1B(0.15) O2B(0.15) O3B(0.15) O4B(0.15) O5B(0.15) O6B(0.15)
 C38B(0.15) H38c(0.15) H38d(0.15) C39B(0.15) H39c(0.15) H39d(0.15) C40B(0.15)
 H40c(0.15) H40d(0.15) C41B(0.15) H41c(0.15) H41d(0.15) C42B(0.15) H42c(0.15)
 H42d(0.15) C43B(0.15) H43c(0.15) H43d(0.15) C44B(0.15) H44c(0.15) H44d(0.15)
 C45B(0.15) H45c(0.15) H45d(0.15) C46B(0.15) H46c(0.15) H46d(0.15) C47B(0.15)
 H47c(0.15) H47d(0.15) C48B(0.15) H48c(0.15) H48d(0.15) C49B(0.15) H49c(0.15)
 H49d(0.15) O1C(0.3) O2C(0.3) O3C(0.3) C38C(0.3) H38e(0.3) H38f(0.3) C39C(0.3)
 H39e(0.3) H39f(0.3) C40C(0.3) H40e(0.3) H40f(0.3) C41C(0.3) H41e(0.3) H41f(0.3)
4.a Secondary CH2 refined with riding coordinates:
 C38(H38a,H38b), C39(H39a,H39b), C40(H40a,H40b), C41(H41a,H41b), C42(H42a,
 H42b), C43(H43a,H43b), C44(H44a,H44b), C45(H45a,H45b), C46(H46a,H46b),
 C47(H47a,H47b), C48(H48a,H48b), C49(H49a,H49b), C38B(H38c,H38d), C39B(H39c,
 H39d), C40B(H40c,H40d), C41B(H41c,H41d), C42B(H42c,H42d), C43B(H43c,H43d),
 C44B(H44c,H44d), C45B(H45c,H45d), C46B(H46c,H46d), C47B(H47c,H47d), C48B(H48c,
 H48d), C49B(H49c,H49d), C38C(H38e,H38f), C39C(H39e,H39f), C40C(H40e,H40f),
 C41C(H41e,H41f)
4.b Aromatic/amide H refined with riding coordinates:
 C6(H6), C7(H7), C8(H8), C9(H9), C10(H10), C12(H12), C13(H13), C14(H14),
 C15(H15), C16(H16), C25(H25), C26(H26), C27(H27), C28(H28), C29(H29)
4.c Idealised Me refined as rotating group:
 C17(H17a,H17b,H17c), C18(H18a,H18b,H18c), C19(H19a,H19b,H19c), C20(H20a,H20b,
 H20c), C21(H21a,H21b,H21c), C22(H22a,H22b,H22c), C31(H31a,H31b,H31c), C32(H32a,
 H32b,H32c), C33(H33a,H33b,H33c), C35(H35a,H35b,H35c), C36(H36a,H36b,H36c),
 C37(H37a,H37b,H37c)
;
_olex2_submission_special_instructions 'No special instructions were received'

loop_
_space_group_symop_id
_space_group_symop_operation_xyz
1 x,y,z
2 -x,y+1/2,-z+1/2
3 -x,-y,-z
4 x,-y-1/2,z-1/2

loop_
_atom_site_label
_atom_site_type_symbol
_atom_site_fract_x
_atom_site_fract_y
_atom_site_fract_z
_atom_site_U_iso_or_equiv
_atom_site_adp_type
_atom_site_occupancy
_atom_site_refinement_flags_posn
_atom_site_refinement_flags_adp
_atom_site_disorder_group
Te1 Te 0.118681(9) 0.43568(2) 0.353857(10) 0.03052(7) Uani 1.000000 . . .
Te2 Te 0.252961(10) 0.791811(16) 0.437916(9) 0.02409(6) Uani 1.000000 . . .
Si1 Si 0.232342(15) 0.45111(3) 0.394772(14) 0.01417(5) Uani 1.000000 . . .
Si2 Si 0.239378(18) 0.48053(3) 0.546012(16) 0.02186(7) Uani 1.000000 . . .
Si3 Si 0.277824(18) 0.28678(3) 0.290589(15) 0.01926(6) Uani 1.000000 . . .
Si4 Si 0.271201(15) 0.63435(3) 0.377983(14) 0.01474(5) Uani 1.000000 . . .
N1 N 0.35279(5) 0.63177(9) 0.36680(4) 0.01690(16) Uani 1.000000 . . .
N2 N 0.26985(5) 0.67723(8) 0.29890(4) 0.01719(16) Uani 1.000000 . . .
C1 C 0.26356(5) 0.41759(9) 0.47857(5) 0.01510(17) Uani 1.000000 . . .
C2 C 0.30411(5) 0.32865(9) 0.48069(5) 0.01398(16) Uani 1.000000 . . .
C3 C 0.31499(5) 0.28670(9) 0.42135(5) 0.01463(17) Uani 1.000000 . . .
C4 C 0.28167(5) 0.33760(9) 0.36959(5) 0.01583(18) Uani 1.000000 . . .
C5 C 0.33739(5) 0.26824(10) 0.53702(5) 0.01555(17) Uani 1.000000 . . .
C6 C 0.38125(6) 0.32361(11) 0.58281(5) 0.0202(2) Uani 1.000000 . . .
H6 H 0.39056(6) 0.40084(11) 0.57789(5) 0.0242(2) Uiso 1.000000 R . .
C7 C 0.41160(6) 0.26713(13) 0.63570(6) 0.0252(2) Uani 1.000000 . . .
H7 H 0.44102(6) 0.30620(13) 0.66666(6) 0.0302(3) Uiso 1.000000 R . .
C8 C 0.39897(6) 0.15416(13) 0.64324(6) 0.0264(3) Uani 1.000000 . . .
H8 H 0.41960(6) 0.11577(13) 0.67932(6) 0.0317(3) Uiso 1.000000 R . .
C9 C 0.35600(7) 0.09735(12) 0.59781(6) 0.0248(2) Uani 1.000000 . . .
H9 H 0.34735(7) 0.01981(12) 0.60269(6) 0.0298(3) Uiso 1.000000 R . .
C10 C 0.32559(6) 0.15395(10) 0.54512(5) 0.0196(2) Uani 1.000000 . . .
H10 H 0.29638(6) 0.11439(10) 0.51420(5) 0.0235(2) Uiso 1.000000 R . .
C11 C 0.36255(5) 0.19484(9) 0.42182(5) 0.01602(18) Uani 1.000000 . . .
C12 C 0.42737(6) 0.22044(10) 0.43456(5) 0.01924(19) Uani 1.000000 . . .
H12 H 0.44094(6) 0.29584(10) 0.44403(5) 0.0231(2) Uiso 1.000000 R . .
C13 C 0.47232(6) 0.13687(11) 0.43354(6) 0.0225(2) Uani 1.000000 . . .
H13 H 0.51619(6) 0.15560(11) 0.44197(6) 0.0270(3) Uiso 1.000000 R . .
C14 C 0.45308(7) 0.02603(11) 0.42021(6) 0.0242(2) Uani 1.000000 . . .
H14 H 0.48360(7) -0.03104(11) 0.41913(6) 0.0291(3) Uiso 1.000000 R . .
C15 C 0.38874(6) -0.00054(10) 0.40848(6) 0.0233(2) Uani 1.000000 . . .
H15 H 0.37536(6) -0.07629(10) 0.39991(6) 0.0279(3) Uiso 1.000000 R . .
C16 C 0.34391(6) 0.08314(10) 0.40924(6) 0.0194(2) Uani 1.000000 . . .
H16 H 0.30011(6) 0.06401(10) 0.40109(6) 0.0233(2) Uiso 1.000000 R . .
C17 C 0.16497(7) 0.56544(13) 0.52136(8) 0.0315(3) Uani 1.000000 . . .
H17a H 0.17335(18) 0.6310(6) 0.4980(5) 0.0472(4) Uiso 1.000000 GR . .
H17b H 0.1318(2) 0.5188(4) 0.4959(5) 0.0472(4) Uiso 1.000000 GR . .
H17c H 0.1508(4) 0.5910(10) 0.55725(8) 0.0472(4) Uiso 1.000000 GR . .
C18 C 0.30075(9) 0.57822(15) 0.59085(8) 0.0382(4) Uani 1.000000 . . .
H18a H 0.3381(3) 0.5347(2) 0.6114(5) 0.0573(5) Uiso 1.000000 GR . .
H18b H 0.3131(5) 0.6332(8) 0.56340(12) 0.0573(5) Uiso 1.000000 GR . .
H18c H 0.2831(3) 0.6178(9) 0.6212(5) 0.0573(5) Uiso 1.000000 GR . .
C19 C 0.22235(10) 0.36749(15) 0.59803(7) 0.0391(4) Uani 1.000000 . . .
H19a H 0.1910(5) 0.3148(7) 0.57486(16) 0.0586(6) Uiso 1.000000 GR . .
H19b H 0.26167(17) 0.3268(9) 0.6160(5) 0.0586(6) Uiso 1.000000 GR . .
H19c H 0.2055(7) 0.40184(19) 0.6304(4) 0.0586(6) Uiso 1.000000 GR . .
C20 C 0.25048(8) 0.40380(12) 0.23587(6) 0.0277(3) Uani 1.000000 . . .
H20a H 0.2086(3) 0.4297(7) 0.2396(4) 0.0415(4) Uiso 1.000000 GR . .
H20b H 0.2808(3) 0.4664(4) 0.2448(4) 0.0415(4) Uiso 1.000000 GR . .
H20c H 0.2477(6) 0.3769(3) 0.19435(7) 0.0415(4) Uiso 1.000000 GR . .
C21 C 0.35475(8) 0.23367(15) 0.27714(7) 0.0341(3) Uani 1.000000 . . .
H21a H 0.3868(2) 0.2935(4) 0.2865(6) 0.0512(5) Uiso 1.000000 GR . .
H21b H 0.3690(4) 0.1685(8) 0.3034(5) 0.0512(5) Uiso 1.000000 GR . .
H21c H 0.34876(18) 0.2112(11) 0.23447(17) 0.0512(5) Uiso 1.000000 GR . .
C22 C 0.21630(9) 0.17339(13) 0.27243(6) 0.0337(3) Uani 1.000000 . . .
H22a H 0.2305(3) 0.1076(5) 0.2983(5) 0.0506(5) Uiso 1.000000 GR . .
H22b H 0.1762(2) 0.2013(4) 0.2799(6) 0.0506(5) Uiso 1.000000 GR . .
H22c H 0.2100(5) 0.1518(8) 0.22960(18) 0.0506(5) Uiso 1.000000 GR . .
C23 C 0.33347(5) 0.67153(9) 0.31017(5) 0.01685(18) Uani 1.000000 . . .
C24 C 0.37518(6) 0.70563(10) 0.26922(5) 0.0198(2) Uani 1.000000 . . .
C25 C 0.39209(7) 0.62807(13) 0.22954(6) 0.0271(3) Uani 1.000000 . . .
H25 H 0.37608(7) 0.55325(13) 0.22767(6) 0.0325(3) Uiso 1.000000 R . .
C26 C 0.43235(8) 0.65974(15) 0.19263(7) 0.0331(3) Uani 1.000000 . . .
H26 H 0.44408(8) 0.60634(15) 0.16590(7) 0.0397(4) Uiso 1.000000 R . .
C27 C 0.45528(7) 0.76873(15) 0.19480(7) 0.0333(3) Uani 1.000000 . . .
H27 H 0.48272(7) 0.79019(15) 0.16951(7) 0.0400(4) Uiso 1.000000 R . .
C28 C 0.43836(7) 0.84668(13) 0.23372(7) 0.0298(3) Uani 1.000000 . . .
H28 H 0.45402(7) 0.92167(13) 0.23489(7) 0.0357(3) Uiso 1.000000 R . .
C29 C 0.39833(7) 0.81559(11) 0.27130(6) 0.0239(2) Uani 1.000000 . . .
H29 H 0.38694(7) 0.86914(11) 0.29815(6) 0.0287(3) Uiso 1.000000 R . .
C30 C 0.41697(5) 0.60746(10) 0.40459(5) 0.01695(18) Uani 1.000000 . . .
C31 C 0.40653(6) 0.55431(12) 0.46311(6) 0.0237(2) Uani 1.000000 . . .
H31a H 0.44776(6) 0.5387(9) 0.4907(2) 0.0356(3) Uiso 1.000000 GR . .
H31b H 0.3824(5) 0.6064(4) 0.4827(3) 0.0356(3) Uiso 1.000000 GR . .
H31c H 0.3828(5) 0.4837(5) 0.45339(9) 0.0356(3) Uiso 1.000000 GR . .
C32 C 0.45415(6) 0.71687(11) 0.42058(6) 0.0228(2) Uani 1.000000 . . .
H32a H 0.4307(3) 0.7676(4) 0.4417(5) 0.0342(3) Uiso 1.000000 GR . .
H32b H 0.4959(2) 0.70022(15) 0.4471(4) 0.0342(3) Uiso 1.000000 GR . .
H32c H 0.4598(5) 0.7531(5) 0.38325(7) 0.0342(3) Uiso 1.000000 GR . .
C33 C 0.45235(6) 0.52397(11) 0.37262(6) 0.0232(2) Uani 1.000000 . . .
H33a H 0.4620(5) 0.5601(3) 0.3369(3) 0.0348(3) Uiso 1.000000 GR . .
H33b H 0.4920(3) 0.5009(8) 0.40070(18) 0.0348(3) Uiso 1.000000 GR . .
H33c H 0.4256(2) 0.4575(5) 0.3599(5) 0.0348(3) Uiso 1.000000 GR . .
C34 C 0.22393(6) 0.73575(10) 0.24900(6) 0.0209(2) Uani 1.000000 . . .
C35 C 0.15799(6) 0.70489(13) 0.25738(7) 0.0280(3) Uani 1.000000 . . .
H35a H 0.1522(2) 0.62299(17) 0.2540(6) 0.0420(4) Uiso 1.000000 GR . .
H35b H 0.1538(2) 0.7297(10) 0.2976(2) 0.0420(4) Uiso 1.000000 GR . .
H35c H 0.12557(7) 0.7421(9) 0.2259(4) 0.0420(4) Uiso 1.000000 GR . .
C36 C 0.23038(8) 0.69605(12) 0.18634(6) 0.0285(3) Uani 1.000000 . . .
H36a H 0.2722(2) 0.7176(10) 0.1804(2) 0.0427(4) Uiso 1.000000 GR . .
H36b H 0.2259(6) 0.61387(17) 0.1837(2) 0.0427(4) Uiso 1.000000 GR . .
H36c H 0.1972(4) 0.7312(9) 0.15479(7) 0.0427(4) Uiso 1.000000 GR . .
C37 C 0.23356(7) 0.86358(11) 0.25513(7) 0.0278(3) Uani 1.000000 . . .
H37a H 0.2330(6) 0.88683(18) 0.29659(18) 0.0416(4) Uiso 1.000000 GR . .
H37b H 0.2745(3) 0.88370(17) 0.2466(6) 0.0416(4) Uiso 1.000000 GR . .
H37c H 0.1993(3) 0.90196(12) 0.2262(4) 0.0416(4) Uiso 1.000000 GR . .
K1 K 0.090814(15) 0.82549(3) 0.446866(14) 0.02744(6) Uani 1.000000 . . .
O1 O 0.02302(10) 0.83911(19) 0.32596(10) 0.0257(4) Uani 0.550000 . . 1
O2 O -0.03184(13) 0.70628(18) 0.40004(11) 0.0372(5) Uani 0.550000 . . 1
O3 O -0.00120(14) 0.7667(3) 0.51280(13) 0.0356(5) Uani 0.550000 . . 1
O4 O 0.09749(6) 0.90476(12) 0.57068(6) 0.0285(2) Uani 0.850000 . . 1
O5 O 0.09034(5) 1.02760(10) 0.37820(5) 0.0224(2) Uani 0.850000 . . 1
O21 O 0.17042(6) 1.01620(11) 0.49793(5) 0.0248(2) Uani 0.850000 . . 1
C38 C -0.03351(14) 0.7769(2) 0.30400(13) 0.0312(5) Uani 0.550000 . . 1
H38a H -0.07074(14) 0.8209(2) 0.30930(13) 0.0375(6) Uiso 0.550000 R . 1
H38b H -0.03886(14) 0.7604(2) 0.26018(13) 0.0375(6) Uiso 0.550000 R . 1
C39 C -0.0285(3) 0.6678(5) 0.3398(2) 0.063(2) Uani 0.550000 . . 1
H39a H 0.0122(3) 0.6290(5) 0.3409(2) 0.076(3) Uiso 0.550000 R . 1
H39b H -0.0641(3) 0.6163(5) 0.3224(2) 0.076(3) Uiso 0.550000 R . 1
C40 C -0.02431(19) 0.6115(3) 0.44017(17) 0.0386(7) Uani 0.550000 . . 1
H40a H -0.05820(19) 0.5556(3) 0.42474(17) 0.0463(8) Uiso 0.550000 R . 1
H40b H 0.01723(19) 0.5751(3) 0.44194(17) 0.0463(8) Uiso 0.550000 R . 1
C41 C -0.0276(5) 0.6478(9) 0.4998(5) 0.0353(15) Uani 0.550000 . . 1
H41a H -0.0031(5) 0.5952(9) 0.5304(5) 0.0424(18) Uiso 0.550000 R . 1
H41b H -0.0724(5) 0.6462(9) 0.5032(5) 0.0424(18) Uiso 0.550000 R . 1
C42 C 0.02085(10) 0.7678(2) 0.58024(10) 0.0386(4) Uani 0.850000 . . 1
H42a H -0.01437(10) 0.7495(2) 0.59978(10) 0.0463(5) Uiso 0.850000 R . 1
H42b H 0.05587(10) 0.7134(2) 0.59418(10) 0.0463(5) Uiso 0.850000 R . 1
C43 C 0.04317(8) 0.8855(2) 0.59402(8) 0.0318(4) Uani 0.850000 . . 1
H43a H 0.05383(8) 0.8978(2) 0.63854(8) 0.0381(4) Uiso 0.850000 R . 1
H43b H 0.00907(8) 0.9390(2) 0.57534(8) 0.0381(4) Uiso 0.850000 R . 1
C44 C 0.12278(8) 1.01425(17) 0.58547(8) 0.0299(3) Uani 0.850000 . . 1
H44a H 0.09145(8) 1.07204(17) 0.56630(8) 0.0359(4) Uiso 0.850000 R . 1
H44b H 0.13265(8) 1.02551(17) 0.63006(8) 0.0359(4) Uiso 0.850000 R . 1
C45 C 0.18235(8) 1.02503(17) 0.56234(7) 0.0291(3) Uani 0.850000 . . 1
H45a H 0.21263(8) 0.96528(17) 0.58096(7) 0.0349(4) Uiso 0.850000 R . 1
H45b H 0.20245(8) 1.09881(17) 0.57514(7) 0.0349(4) Uiso 0.850000 R . 1
C46 C 0.15007(8) 1.11927(14) 0.46709(7) 0.0243(3) Uani 0.850000 . . 1
H46a H 0.18159(8) 1.17948(14) 0.48179(7) 0.0292(3) Uiso 0.850000 R . 1
H46b H 0.10877(8) 1.14283(14) 0.47484(7) 0.0292(3) Uiso 0.850000 R . 1
C47 C 0.14357(8) 1.09995(14) 0.40048(8) 0.0236(3) Uani 0.850000 . . 1
H47a H 0.13718(8) 1.17280(14) 0.37853(8) 0.0283(3) Uiso 0.850000 R . 1
H47b H 0.18276(8) 1.06471(14) 0.39358(8) 0.0283(3) Uiso 0.850000 R . 1
C48 C 0.08548(10) 1.00077(19) 0.31617(8) 0.0313(4) Uani 0.850000 . . 1
H48a H 0.12312(10) 0.95664(19) 0.31214(8) 0.0376(4) Uiso 0.850000 R . 1
H48b H 0.08434(10) 1.07106(19) 0.29232(8) 0.0376(4) Uiso 0.850000 R . 1
C49 C 0.02648(10) 0.93391(19) 0.29196(9) 0.0320(4) Uani 0.850000 . . 1
H49a H -0.01105(10) 0.98200(19) 0.29139(9) 0.0384(4) Uiso 0.850000 R . 1
H49b H 0.02522(10) 0.91126(19) 0.24956(9) 0.0384(4) Uiso 0.850000 R . 1
O1B O -0.0320(4) 0.7978(7) 0.3369(4) 0.0342(15) Uiso 0.150000 . . 2
O2B O -0.0040(5) 0.6410(9) 0.4357(5) 0.038(2) Uiso 0.150000 . . 2
O3B O 0.0160(4) 0.7912(7) 0.5352(4) 0.0286(15) Uiso 0.150000 . . 2
O4B O 0.1081(3) 0.9596(6) 0.5452(3) 0.0256(12) Uiso 0.150000 . . 2
O5B O 0.1190(3) 1.0499(6) 0.4340(3) 0.0242(12) Uiso 0.150000 . . 2
O6B O 0.0733(3) 0.9265(6) 0.3292(3) 0.0253(12) Uiso 0.150000 . . 2
C38B C -0.0740(6) 0.7092(11) 0.3429(6) 0.039(2) Uiso 0.150000 . . 2
H38c H -0.1049(6) 0.7365(11) 0.3657(6) 0.047(3) Uiso 0.150000 R . 2
H38d H -0.0979(6) 0.6849(11) 0.3021(6) 0.047(3) Uiso 0.150000 R . 2
C39B C -0.0376(6) 0.6110(11) 0.3757(6) 0.039(2) Uiso 0.150000 . . 2
H39c H -0.0071(6) 0.5835(11) 0.3525(6) 0.047(3) Uiso 0.150000 R . 2
H39d H -0.0676(6) 0.5489(11) 0.3781(6) 0.047(3) Uiso 0.150000 R . 2
C40B C -0.0426(7) 0.6490(14) 0.4746(6) 0.030(3) Uiso 0.150000 . . 2
H40c H -0.0754(7) 0.7072(14) 0.4601(6) 0.036(3) Uiso 0.150000 R . 2
H40d H -0.0643(7) 0.5760(14) 0.4764(6) 0.036(3) Uiso 0.150000 R . 2
C41B C -0.0033(6) 0.6806(10) 0.5386(5) 0.035(2) Uiso 0.150000 . . 2
H41c H 0.0340(6) 0.6304(10) 0.5508(5) 0.042(3) Uiso 0.150000 R . 2
H41d H -0.0295(6) 0.6736(10) 0.5689(5) 0.042(3) Uiso 0.150000 R . 2
C42B C 0.0490(5) 0.8299(10) 0.5917(5) 0.0279(18) Uiso 0.150000 . . 2
H42c H 0.0215(5) 0.8248(10) 0.6211(5) 0.033(2) Uiso 0.150000 R . 2
H42d H 0.0870(5) 0.7823(10) 0.6069(5) 0.033(2) Uiso 0.150000 R . 2
C43B C 0.0692(5) 0.9514(9) 0.5867(5) 0.0297(18) Uiso 0.150000 . . 2
H43c H 0.0927(5) 0.9787(9) 0.6270(5) 0.036(2) Uiso 0.150000 R . 2
H43d H 0.0311(5) 0.9994(9) 0.5729(5) 0.036(2) Uiso 0.150000 R . 2
C44B C 0.1303(5) 1.0706(9) 0.5406(5) 0.0292(17) Uiso 0.150000 . . 2
H44c H 0.0942(5) 1.1242(9) 0.5337(5) 0.035(2) Uiso 0.150000 R . 2
H44d H 0.1607(5) 1.0919(9) 0.5789(5) 0.035(2) Uiso 0.150000 R . 2
C45B C 0.1622(4) 1.0753(9) 0.4885(4) 0.0227(14) Uiso 0.150000 . . 2
H45c H 0.1978(4) 1.0206(9) 0.4955(4) 0.0272(17) Uiso 0.150000 R . 2
H45d H 0.1800(4) 1.1516(9) 0.4860(4) 0.0272(17) Uiso 0.150000 R . 2
C46B C 0.1462(4) 1.0634(9) 0.3826(4) 0.0227(16) Uiso 0.150000 . . 2
H46c H 0.1621(4) 1.1413(9) 0.3808(4) 0.0273(19) Uiso 0.150000 R . 2
H46d H 0.1820(4) 1.0104(9) 0.3850(4) 0.0273(19) Uiso 0.150000 R . 2
C47B C 0.0946(6) 1.0391(10) 0.3280(5) 0.029(2) Uiso 0.150000 . . 2
H47c H 0.1105(6) 1.0513(10) 0.2909(5) 0.035(3) Uiso 0.150000 R . 2
H47d H 0.0587(6) 1.0913(10) 0.3268(5) 0.035(3) Uiso 0.150000 R . 2
C48B C 0.0235(7) 0.8988(12) 0.2787(6) 0.036(3) Uiso 0.150000 . . 2
H48c H -0.0095(7) 0.9583(12) 0.2727(6) 0.043(3) Uiso 0.150000 R . 2
H48d H 0.0402(7) 0.8950(12) 0.2416(6) 0.043(3) Uiso 0.150000 R . 2
C49B C -0.0045(5) 0.7908(10) 0.2885(5) 0.0310(19) Uiso 0.150000 . . 2
H49c H 0.0289(5) 0.7320(10) 0.2963(5) 0.037(2) Uiso 0.150000 R . 2
H49d H -0.0368(5) 0.7693(10) 0.2516(5) 0.037(2) Uiso 0.150000 R . 2
O1C O 0.0491(3) 0.8207(4) 0.3206(2) 0.0367(10) Uani 0.300000 . U 3
O2C O -0.0034(2) 0.6746(5) 0.3982(3) 0.0490(12) Uani 0.300000 . U 3
O3C O 0.0165(2) 0.7312(3) 0.5227(2) 0.0223(8) Uani 0.300000 . U 3
C38C C 0.0118(4) 0.7260(7) 0.2969(4) 0.0520(17) Uani 0.300000 . U 3
H38e H -0.0085(4) 0.7396(7) 0.2536(4) 0.062(2) Uiso 0.300000 R . 3
H38f H 0.0397(4) 0.6592(7) 0.2992(4) 0.062(2) Uiso 0.300000 R . 3
C39C C -0.0383(3) 0.7022(9) 0.3306(4) 0.0439(18) Uani 0.300000 . U 3
H39e H -0.0646(3) 0.6373(9) 0.3122(4) 0.053(2) Uiso 0.300000 R . 3
H39f H -0.0663(3) 0.7686(9) 0.3293(4) 0.053(2) Uiso 0.300000 R . 3
C40C C -0.05775(19) 0.6670(3) 0.4246(2) 0.0207(7) Uani 0.300000 . U 3
H40e H -0.08610(19) 0.7324(3) 0.4117(2) 0.0249(8) Uiso 0.300000 R . 3
H40f H -0.08194(19) 0.5974(3) 0.4104(2) 0.0249(8) Uiso 0.300000 R . 3
C41C C -0.0351(9) 0.6653(16) 0.4945(8) 0.029(2) Uani 0.300000 . U 3
H41e H -0.0248(9) 0.5861(16) 0.5069(8) 0.034(2) Uiso 0.300000 R . 3
H41f H -0.0716(9) 0.6877(16) 0.5114(8) 0.034(2) Uiso 0.300000 R . 3

loop_
_atom_site_aniso_label
_atom_site_aniso_U_11
_atom_site_aniso_U_22
_atom_site_aniso_U_33
_atom_site_aniso_U_12
_atom_site_aniso_U_13
_atom_site_aniso_U_23
Te1 0.01669(11) 0.03909(14) 0.03266(13) -0.00501(9) -0.00055(9) 0.01275(10)
Te2 0.02804(12) 0.01741(11) 0.03012(12) -0.00192(8) 0.01348(9) -0.00597(8)
Si1 0.01514(12) 0.01416(12) 0.01318(12) 0.00069(10) 0.00325(10) 0.00195(10)
Si2 0.02878(17) 0.02299(16) 0.01711(14) 0.00625(13) 0.01206(12) 0.00019(12)
Si3 0.03133(17) 0.01571(13) 0.01179(12) -0.00161(12) 0.00718(11) -0.00021(10)
Si4 0.01527(12) 0.01392(12) 0.01538(12) 0.00025(10) 0.00429(10) 0.00069(10)
N1 0.0155(4) 0.0196(4) 0.0160(4) -0.0009(3) 0.0044(3) 0.0002(3)
N2 0.0189(4) 0.0163(4) 0.0163(4) -0.0003(3) 0.0038(3) 0.0032(3)
C1 0.0172(4) 0.0158(4) 0.0132(4) 0.0011(3) 0.0053(3) 0.0008(3)
C2 0.0159(4) 0.0152(4) 0.0114(4) 0.0002(3) 0.0043(3) 0.0006(3)
C3 0.0184(4) 0.0133(4) 0.0131(4) 0.0008(3) 0.0054(3) 0.0003(3)
C4 0.0216(5) 0.0138(4) 0.0123(4) 0.0004(3) 0.0044(3) 0.0005(3)
C5 0.0157(4) 0.0191(4) 0.0125(4) 0.0017(3) 0.0047(3) 0.0021(3)
C6 0.0193(5) 0.0261(5) 0.0152(4) -0.0023(4) 0.0041(4) 0.0023(4)
C7 0.0201(5) 0.0397(7) 0.0147(5) -0.0034(5) 0.0017(4) 0.0048(5)
C8 0.0223(5) 0.0387(7) 0.0179(5) 0.0039(5) 0.0041(4) 0.0121(5)
C9 0.0269(6) 0.0255(6) 0.0228(5) 0.0042(5) 0.0073(4) 0.0104(5)
C10 0.0217(5) 0.0201(5) 0.0172(5) 0.0007(4) 0.0053(4) 0.0037(4)
C11 0.0206(5) 0.0156(4) 0.0133(4) 0.0023(4) 0.0067(3) 0.0006(3)
C12 0.0218(5) 0.0170(5) 0.0196(5) 0.0012(4) 0.0061(4) 0.0002(4)
C13 0.0210(5) 0.0236(5) 0.0237(5) 0.0034(4) 0.0070(4) 0.0001(4)
C14 0.0264(6) 0.0205(5) 0.0273(6) 0.0073(4) 0.0094(5) -0.0008(4)
C15 0.0279(6) 0.0155(5) 0.0281(6) 0.0034(4) 0.0102(5) -0.0018(4)
C16 0.0221(5) 0.0156(4) 0.0220(5) 0.0013(4) 0.0077(4) -0.0002(4)
C17 0.0301(7) 0.0285(6) 0.0423(8) 0.0081(5) 0.0215(6) 0.0036(6)
C18 0.0455(9) 0.0384(8) 0.0286(7) 0.0067(7) 0.0044(6) -0.0163(6)
C19 0.0583(11) 0.0392(8) 0.0289(7) 0.0137(8) 0.0285(7) 0.0114(6)
C20 0.0431(8) 0.0232(6) 0.0155(5) -0.0018(5) 0.0042(5) 0.0031(4)
C21 0.0449(8) 0.0419(8) 0.0199(6) 0.0109(7) 0.0162(6) 0.0014(5)
C22 0.0576(10) 0.0261(6) 0.0189(5) -0.0171(6) 0.0119(6) -0.0065(5)
C23 0.0202(5) 0.0146(4) 0.0168(4) -0.0022(4) 0.0064(4) -0.0006(3)
C24 0.0218(5) 0.0209(5) 0.0178(5) -0.0047(4) 0.0070(4) -0.0006(4)
C25 0.0319(6) 0.0280(6) 0.0253(6) -0.0070(5) 0.0145(5) -0.0057(5)
C26 0.0350(7) 0.0433(8) 0.0260(6) -0.0078(6) 0.0174(6) -0.0067(6)
C27 0.0296(7) 0.0488(9) 0.0246(6) -0.0103(6) 0.0125(5) 0.0038(6)
C28 0.0304(6) 0.0317(7) 0.0278(6) -0.0118(5) 0.0079(5) 0.0052(5)
C29 0.0290(6) 0.0217(5) 0.0218(5) -0.0072(4) 0.0074(4) 0.0003(4)
C30 0.0148(4) 0.0171(4) 0.0193(5) 0.0007(3) 0.0046(4) -0.0009(4)
C31 0.0188(5) 0.0305(6) 0.0218(5) 0.0024(4) 0.0046(4) 0.0056(5)
C32 0.0200(5) 0.0196(5) 0.0272(6) -0.0020(4) 0.0021(4) -0.0040(4)
C33 0.0235(5) 0.0201(5) 0.0275(6) 0.0031(4) 0.0087(4) -0.0030(4)
C34 0.0233(5) 0.0187(5) 0.0190(5) 0.0001(4) 0.0015(4) 0.0058(4)
C35 0.0218(5) 0.0329(7) 0.0263(6) -0.0015(5) -0.0004(5) 0.0085(5)
C36 0.0384(7) 0.0274(6) 0.0179(5) -0.0001(5) 0.0029(5) 0.0067(5)
C37 0.0304(6) 0.0187(5) 0.0324(7) 0.0018(5) 0.0034(5) 0.0064(5)
K1 0.02623(13) 0.02888(13) 0.02779(13) 0.00017(10) 0.00749(10) 0.00685(11)
O1 0.0239(9) 0.0251(9) 0.0246(9) -0.0036(8) -0.0012(8) 0.0021(7)
O2 0.0437(13) 0.0219(9) 0.0368(11) 0.0012(9) -0.0095(10) -0.0013(8)
O3 0.0389(15) 0.0385(15) 0.0341(14) -0.0184(12) 0.0182(12) -0.0070(11)
O4 0.0197(5) 0.0379(6) 0.0289(6) -0.0056(4) 0.0078(4) -0.0039(5)
O5 0.0215(5) 0.0257(5) 0.0190(4) -0.0036(4) 0.0029(4) 0.0011(4)
O21 0.0270(5) 0.0258(6) 0.0203(5) -0.0013(4) 0.0029(4) 0.0020(4)
C38 0.0344(13) 0.0325(13) 0.0240(11) -0.0153(11) 0.0012(10) -0.0040(10)
C39 0.104(5) 0.044(3) 0.0300(17) -0.042(3) -0.009(2) 0.0030(17)
C40 0.0411(17) 0.0271(13) 0.0495(19) -0.0029(13) 0.0143(14) 0.0023(12)
C41 0.026(2) 0.026(3) 0.054(3) 0.0018(19) 0.010(2) -0.003(2)
C42 0.0307(9) 0.0487(11) 0.0398(10) -0.0106(8) 0.0152(7) -0.0022(8)
C43 0.0236(7) 0.0478(12) 0.0259(7) -0.0042(7) 0.0098(6) -0.0021(7)
C44 0.0271(7) 0.0396(9) 0.0226(7) -0.0044(6) 0.0048(6) -0.0040(6)
C45 0.0252(7) 0.0384(9) 0.0220(7) -0.0076(6) 0.0019(5) 0.0014(6)
C46 0.0259(7) 0.0209(6) 0.0242(7) -0.0019(5) 0.0020(5) -0.0005(6)
C47 0.0249(7) 0.0219(7) 0.0236(7) -0.0048(5) 0.0049(5) 0.0021(6)
C48 0.0400(10) 0.0346(9) 0.0193(7) -0.0093(8) 0.0067(6) -0.0003(7)
C49 0.0336(9) 0.0345(10) 0.0240(8) -0.0038(8) -0.0012(6) 0.0013(8)
O1C 0.045(3) 0.028(2) 0.031(2) -0.0086(18) -0.004(2) -0.0038(15)
O2C 0.037(2) 0.071(3) 0.047(2) -0.029(2) 0.0259(16) -0.032(2)
O3C 0.0209(16) 0.0182(17) 0.0270(17) -0.0001(11) 0.0040(13) 0.0102(13)
C38C 0.052(3) 0.054(4) 0.053(3) -0.023(3) 0.018(2) -0.027(2)
C39C 0.019(2) 0.070(6) 0.045(4) -0.013(2) 0.0126(18) -0.030(2)
C40C 0.0171(15) 0.0173(16) 0.0308(18) -0.0096(12) 0.0117(12) -0.0039(13)
C41C 0.026(4) 0.024(5) 0.039(4) 0.001(3) 0.013(2) -0.009(2)

loop_
_atom_type_symbol
_atom_type_scat_dispersion_real
_atom_type_scat_dispersion_imag
_atom_type_scat_Cromer_Mann_a1
_atom_type_scat_Cromer_Mann_a2
_atom_type_scat_Cromer_Mann_a3
_atom_type_scat_Cromer_Mann_a4
_atom_type_scat_Cromer_Mann_b1
_atom_type_scat_Cromer_Mann_b2
_atom_type_scat_Cromer_Mann_b3
_atom_type_scat_Cromer_Mann_b4
_atom_type_scat_Cromer_Mann_c
_atom_type_scat_source
_atom_type_scat_dispersion_source
C 0.00347 0.00161 2.31000 1.02000 1.58860 0.86500 20.84390 10.20750 0.56870 51.65120 0.21560 'International Tables Volume C Table 6.1.1.4 (pp. 500-502)' 'Henke, Gullikson and Davis, At. Data and Nucl. Data Tables, 1993, 54, 2'
H 0.00000 0.00000 0.49300 0.32291 0.14019 0.04081 10.51090 26.12570 3.14236 57.79970 0.00304 'International Tables Volume C Table 6.1.1.4 (pp. 500-502)' 'Henke, Gullikson and Davis, At. Data and Nucl. Data Tables, 1993, 54, 2'
K 0.21174 0.26561 8.21860 7.43980 1.05190 0.86590 12.79490 0.77480 213.18700 41.68410 1.42280 'International Tables Volume C Table 6.1.1.4 (pp. 500-502)' 'Henke, Gullikson and Davis, At. Data and Nucl. Data Tables, 1993, 54, 2'
N 0.00653 0.00323 12.21260 3.13220 2.01250 1.16630 0.00570 9.89330 28.99750 0.58260 -11.52900 'International Tables Volume C Table 6.1.1.4 (pp. 500-502)' 'Henke, Gullikson and Davis, At. Data and Nucl. Data Tables, 1993, 54, 2'
O 0.01158 0.00611 3.04850 2.28680 1.54630 0.86700 13.27710 5.70110 0.32390 32.90890 0.25080 'International Tables Volume C Table 6.1.1.4 (pp. 500-502)' 'Henke, Gullikson and Davis, At. Data and Nucl. Data Tables, 1993, 54, 2'
Si 0.08192 0.07060 6.29150 3.03530 1.98910 1.54100 2.43860 32.33370 0.67850 81.69370 1.14070 'International Tables Volume C Table 6.1.1.4 (pp. 500-502)' 'Henke, Gullikson and Davis, At. Data and Nucl. Data Tables, 1993, 54, 2'
Te -0.41596 1.76393 19.96440 19.01380 6.14487 2.52390 4.81742 0.42088 28.52840 70.84030 4.35200 'International Tables Volume C Table 6.1.1.4 (pp. 500-502)' 'Henke, Gullikson and Davis, At. Data and Nucl. Data Tables, 1993, 54, 2'

loop_
_geom_angle_atom_site_label_1
_geom_angle_atom_site_label_2
_geom_angle_atom_site_label_3
_geom_angle
_geom_angle_site_symmetry_1
_geom_angle_site_symmetry_3
_geom_angle_publ_flag
Si4 Si1 Te1 111.764(15) . . ?
C1 Si1 Te1 117.27(4) . . ?
C1 Si1 Si4 106.98(4) . . ?
C4 Si1 Te1 115.21(4) . . ?
C4 Si1 Si4 110.85(4) . . ?
C4 Si1 C1 93.27(5) . . ?
C17 Si2 C1 110.81(6) . . ?
C18 Si2 C1 112.89(7) . . ?
C18 Si2 C17 106.30(8) . . ?
C19 Si2 C1 110.95(6) . . ?
C19 Si2 C17 106.89(8) . . ?
C19 Si2 C18 108.71(9) . . ?
C20 Si3 C4 109.35(6) . . ?
C21 Si3 C4 114.91(6) . . ?
C21 Si3 C20 107.46(7) . . ?
C22 Si3 C4 108.23(6) . . ?
C22 Si3 C20 106.89(7) . . ?
C22 Si3 C21 109.71(8) . . ?
Si1 Si4 Te2 120.567(16) . . ?
N1 Si4 Te2 112.37(3) . . ?
N1 Si4 Si1 112.98(4) . . ?
N2 Si4 Te2 111.39(3) . . ?
N2 Si4 Si1 118.39(4) . . ?
N2 Si4 N1 70.85(4) . . ?
C23 Si4 Te2 115.21(3) . . ?
C23 Si4 Si1 124.08(3) . . ?
C23 Si4 N1 35.40(4) . . ?
C23 Si4 N2 35.55(4) . . ?
C23 N1 Si4 91.71(7) . . ?
C30 N1 Si4 136.46(8) . . ?
C30 N1 C23 131.60(10) . . ?
C23 N2 Si4 91.04(7) . . ?
C34 N2 Si4 135.77(8) . . ?
C34 N2 C23 129.86(10) . . ?
Si2 C1 Si1 128.69(6) . . ?
C2 C1 Si1 105.83(7) . . ?
C2 C1 Si2 125.22(8) . . ?
C3 C2 C1 117.28(9) . . ?
C5 C2 C1 125.38(9) . . ?
C5 C2 C3 117.33(9) . . ?
C4 C3 C2 117.31(9) . . ?
C11 C3 C2 119.07(9) . . ?
C11 C3 C4 123.59(9) . . ?
Si3 C4 Si1 128.06(6) . . ?
C3 C4 Si1 106.26(8) . . ?
C3 C4 Si3 125.05(8) . . ?
C6 C5 C2 121.13(10) . . ?
C10 C5 C2 120.69(10) . . ?
C10 C5 C6 118.18(10) . . ?
H6 C6 C5 119.56(7) . . ?
C7 C6 C5 120.89(12) . . ?
C7 C6 H6 119.56(8) . . ?
H7 C7 C6 119.90(8) . . ?
C8 C7 C6 120.20(12) . . ?
C8 C7 H7 119.90(7) . . ?
H8 C8 C7 120.16(7) . . ?
C9 C8 C7 119.69(11) . . ?
C9 C8 H8 120.16(8) . . ?
H9 C9 C8 119.98(8) . . ?
C10 C9 C8 120.04(12) . . ?
C10 C9 H9 119.98(8) . . ?
C9 C10 C5 121.00(12) . . ?
H10 C10 C5 119.50(7) . . ?
H10 C10 C9 119.50(8) . . ?
C12 C11 C3 119.89(10) . . ?
C16 C11 C3 121.63(10) . . ?
C16 C11 C12 118.48(10) . . ?
H12 C12 C11 119.57(7) . . ?
C13 C12 C11 120.86(11) . . ?
C13 C12 H12 119.57(8) . . ?
H13 C13 C12 119.95(8) . . ?
C14 C13 C12 120.10(12) . . ?
C14 C13 H13 119.95(7) . . ?
H14 C14 C13 120.29(7) . . ?
C15 C14 C13 119.42(11) . . ?
C15 C14 H14 120.29(7) . . ?
H15 C15 C14 119.81(7) . . ?
C16 C15 C14 120.38(12) . . ?
C16 C15 H15 119.81(8) . . ?
C15 C16 C11 120.74(11) . . ?
H16 C16 C11 119.63(7) . . ?
H16 C16 C15 119.63(8) . . ?
H17a C17 Si2 109.5 . . ?
H17b C17 Si2 109.5 . . ?
H17b C17 H17a 109.5 . . ?
H17c C17 Si2 109.5 . . ?
H17c C17 H17a 109.5 . . ?
H17c C17 H17b 109.5 . . ?
K1 H17a C17 130.83(9) . . ?
H18a C18 Si2 109.5 . . ?
H18b C18 Si2 109.5 . . ?
H18b C18 H18a 109.5 . . ?
H18c C18 Si2 109.5 . . ?
H18c C18 H18a 109.5 . . ?
H18c C18 H18b 109.5 . . ?
H19a C19 Si2 109.5 . . ?
H19b C19 Si2 109.5 . . ?
H19b C19 H19a 109.5 . . ?
H19c C19 Si2 109.5 . . ?
H19c C19 H19a 109.5 . . ?
H19c C19 H19b 109.5 . . ?
H20a C20 Si3 109.5 . . ?
H20b C20 Si3 109.5 . . ?
H20b C20 H20a 109.5 . . ?
H20c C20 Si3 109.5 . . ?
H20c C20 H20a 109.5 . . ?
H20c C20 H20b 109.5 . . ?
H21a C21 Si3 109.5 . . ?
H21b C21 Si3 109.5 . . ?
H21b C21 H21a 109.5 . . ?
H21c C21 Si3 109.5 . . ?
H21c C21 H21a 109.5 . . ?
H21c C21 H21b 109.5 . . ?
H22a C22 Si3 109.5 . . ?
H22b C22 Si3 109.5 . . ?
H22b C22 H22a 109.5 . . ?
H22c C22 Si3 109.5 . . ?
H22c C22 H22a 109.5 . . ?
H22c C22 H22b 109.5 . . ?
N1 C23 Si4 52.90(6) . . ?
N2 C23 Si4 53.41(6) . . ?
N2 C23 N1 106.12(10) . . ?
C24 C23 Si4 174.77(8) . . ?
C24 C23 N1 126.21(11) . . ?
C24 C23 N2 127.64(10) . . ?
C25 C24 C23 120.59(11) . . ?
C29 C24 C23 119.83(11) . . ?
C29 C24 C25 119.58(11) . . ?
H25 C25 C24 119.88(7) . . ?
C26 C25 C24 120.24(13) . . ?
C26 C25 H25 119.88(9) . . ?
H26 C26 C25 119.96(9) . . ?
C27 C26 C25 120.08(14) . . ?
C27 C26 H26 119.96(9) . . ?
H27 C27 C26 119.94(9) . . ?
C28 C27 C26 120.13(13) . . ?
C28 C27 H27 119.94(8) . . ?
H28 C28 C27 119.86(8) . . ?
C29 C28 C27 120.28(13) . . ?
C29 C28 H28 119.86(9) . . ?
C28 C29 C24 119.69(13) . . ?
H29 C29 C24 120.15(7) . . ?
H29 C29 C28 120.15(9) . . ?
C31 C30 N1 105.80(9) . . ?
C32 C30 N1 110.09(9) . . ?
C32 C30 C31 108.76(10) . . ?
C33 C30 N1 111.00(10) . . ?
C33 C30 C31 109.42(10) . . ?
C33 C30 C32 111.58(10) . . ?
H31a C31 C30 109.5 . . ?
H31b C31 C30 109.5 . . ?
H31b C31 H31a 109.5 . . ?
H31c C31 C30 109.5 . . ?
H31c C31 H31a 109.5 . . ?
H31c C31 H31b 109.5 . . ?
H32a C32 C30 109.5 . . ?
H32b C32 C30 109.5 . . ?
H32b C32 H32a 109.5 . . ?
H32c C32 C30 109.5 . . ?
H32c C32 H32a 109.5 . . ?
H32c C32 H32b 109.5 . . ?
H33a C33 C30 109.5 . . ?
H33b C33 C30 109.5 . . ?
H33b C33 H33a 109.5 . . ?
H33c C33 C30 109.5 . . ?
H33c C33 H33a 109.5 . . ?
H33c C33 H33b 109.5 . . ?
C35 C34 N2 105.77(10) . . ?
C36 C34 N2 111.67(11) . . ?
C36 C34 C35 109.31(11) . . ?
C37 C34 N2 109.87(10) . . ?
C37 C34 C35 109.72(12) . . ?
C37 C34 C36 110.39(11) . . ?
H35a C35 C34 109.5 . . ?
H35b C35 C34 109.5 . . ?
H35b C35 H35a 109.5 . . ?
H35c C35 C34 109.5 . . ?
H35c C35 H35a 109.5 . . ?
H35c C35 H35b 109.5 . . ?
H36a C36 C34 109.5 . . ?
H36b C36 C34 109.5 . . ?
H36b C36 H36a 109.5 . . ?
H36c C36 C34 109.5 . . ?
H36c C36 H36a 109.5 . . ?
H36c C36 H36b 109.5 . . ?
H37a C37 C34 109.5 . . ?
H37b C37 C34 109.5 . . ?
H37b C37 H37a 109.5 . . ?
H37c C37 C34 109.5 . . ?
H37c C37 H37a 109.5 . . ?
H37c C37 H37b 109.5 . . ?
O1 K1 H17a 123.8(3) . . ?
O2 K1 H17a 100.04(17) . . ?
O2 K1 O1 57.12(7) . . ?
O3 K1 H17a 92.06(10) . . ?
O3 K1 O1 104.84(8) . . ?
O3 K1 O2 52.67(8) . . ?
O4 K1 H17a 89.2(3) . . ?
O4 K1 O1 144.77(6) . . ?
O4 K1 O2 109.54(6) . . ?
O4 K1 O3 57.35(7) . . ?
O5 K1 H17a 141.89(4) . . ?
O5 K1 O1 58.93(5) . . ?
O5 K1 O2 108.40(5) . . ?
O5 K1 O3 125.32(7) . . ?
O5 K1 O4 104.11(4) . . ?
O21 K1 H17a 101.6(2) . . ?
O21 K1 O1 118.08(5) . . ?
O21 K1 O2 154.93(6) . . ?
O21 K1 O3 113.89(7) . . ?
O21 K1 O4 58.56(3) . . ?
O21 K1 O5 59.37(3) . . ?
O1B K1 H17a 122.4(3) . . ?
O1B K1 O1 25.06(16) . . ?
O1B K1 O2 33.47(15) . . ?
O1B K1 O3 79.99(16) . . ?
O1B K1 O4 128.51(15) . . ?
O1B K1 O5 76.51(15) . . ?
O1B K1 O21 133.92(15) . . ?
O2B K1 H17a 78.6(2) . . ?
O2B K1 O1 76.4(2) . . ?
O2B K1 O2 22.8(2) . . ?
O2B K1 O3 46.2(2) . . ?
O2B K1 O4 101.4(2) . . ?
O2B K1 O5 131.12(19) . . ?
O2B K1 O21 159.8(2) . . ?
O2B K1 O1B 55.1(2) . . ?
O3B K1 H17a 90.2(2) . . ?
O3B K1 O1 115.86(18) . . ?
O3B K1 O2 65.20(19) . . ?
O3B K1 O3 12.55(16) . . ?
O3B K1 O4 44.88(18) . . ?
O3B K1 O5 124.41(17) . . ?
O3B K1 O21 102.17(18) . . ?
O3B K1 O1B 91.5(2) . . ?
O3B K1 O2B 57.7(3) . . ?
O4B K1 H17a 100.4(3) . . ?
O4B K1 O1 135.76(15) . . ?
O4B K1 O2 121.09(16) . . ?
O4B K1 O3 71.97(16) . . ?
O4B K1 O4 18.51(15) . . ?
O4B K1 O5 86.29(15) . . ?
O4B K1 O21 42.04(15) . . ?
O4B K1 O1B 129.3(2) . . ?
O4B K1 O2B 117.8(2) . . ?
O4B K1 O3B 60.1(2) . . ?
O5B K1 H17a 131.3(2) . . ?
O5B K1 O1 85.39(14) . . ?
O5B K1 O2 128.42(14) . . ?
O5B K1 O3 119.45(15) . . ?
O5B K1 O4 80.11(14) . . ?
O5B K1 O5 26.64(14) . . ?
O5B K1 O21 33.76(14) . . ?
O5B K1 O1B 100.4(2) . . ?
O5B K1 O2B 150.1(2) . . ?
O5B K1 O3B 112.6(2) . . ?
O5B K1 O4B 61.7(2) . . ?
O6B K1 H17a 128.5(2) . . ?
O6B K1 O1 30.59(14) . . ?
O6B K1 O2 87.38(14) . . ?
O6B K1 O3 129.37(15) . . ?
O6B K1 O4 136.19(14) . . ?
O6B K1 O5 32.83(14) . . ?
O6B K1 O21 88.93(14) . . ?
O6B K1 O1B 54.2(2) . . ?
O6B K1 O2B 106.9(2) . . ?
O6B K1 O3B 136.9(2) . . ?
O6B K1 O4B 118.9(2) . . ?
O6B K1 O5B 58.86(19) . . ?
O1C K1 H17a 113.8(3) . . ?
O1C K1 O1 13.25(10) . . ?
O1C K1 O2 64.98(12) . . ?
O1C K1 O3 115.73(13) . . ?
O1C K1 O4 156.80(11) . . ?
O1C K1 O5 60.04(10) . . ?
O1C K1 O21 116.23(10) . . ?
O1C K1 O1B 36.04(19) . . ?
O1C K1 O2B 81.1(2) . . ?
O1C K1 O3B 127.5(2) . . ?
O1C K1 O4B 143.99(18) . . ?
O1C K1 O5B 86.47(17) . . ?
O1C K1 O6B 27.74(16) . . ?
O2C K1 H17a 88.4(2) . . ?
O2C K1 O1 58.20(15) . . ?
O2C K1 O2 13.93(12) . . ?
O2C K1 O3 60.24(11) . . ?
O2C K1 O4 117.39(10) . . ?
O2C K1 O5 114.95(15) . . ?
O2C K1 O21 168.81(14) . . ?
O2C K1 O1B 38.5(2) . . ?
O2C K1 O2B 18.4(2) . . ?
O2C K1 O3B 72.6(2) . . ?
O2C K1 O4B 131.69(17) . . ?
O2C K1 O5B 138.5(2) . . ?
O2C K1 O6B 88.60(19) . . ?
O2C K1 O1C 62.82(16) . . ?
O3C K1 H17a 80.38(11) . . ?
O3C K1 O1 111.85(10) . . ?
O3C K1 O2 56.22(11) . . ?
O3C K1 O3 11.69(7) . . ?
O3C K1 O4 57.13(10) . . ?
O3C K1 O5 136.78(8) . . ?
O3C K1 O21 115.62(10) . . ?
O3C K1 O1B 86.81(17) . . ?
O3C K1 O2B 44.3(2) . . ?
O3C K1 O3B 15.41(19) . . ?
O3C K1 O4B 73.92(18) . . ?
O3C K1 O5B 127.87(16) . . ?
O3C K1 O6B 139.08(16) . . ?
O3C K1 O1C 121.14(14) . . ?
O3C K1 O2C 60.82(14) . . ?
C38 O1 K1 121.83(17) . . ?
C49 O1 K1 120.74(15) . . ?
C49 O1 C38 112.7(2) . . ?
C39 O2 K1 104.3(3) . . ?
C40 O2 K1 100.8(2) . . ?
C40 O2 C39 109.0(3) . . ?
C41 O3 K1 113.8(5) . . ?
C42 O3 K1 116.06(16) . . ?
C42 O3 C41 102.9(4) . . ?
C43 O4 K1 116.44(10) . . ?
C44 O4 K1 116.76(10) . . ?
C44 O4 C43 111.59(15) . . ?
C47 O5 K1 114.31(8) . . ?
C48 O5 K1 109.86(11) . . ?
C48 O5 C47 110.55(13) . . ?
C45 O21 K1 114.35(9) . . ?
C46 O21 K1 112.65(9) . . ?
C46 O21 C45 113.55(13) . . ?
H38a C38 O1 110.10(17) . . ?
H38b C38 O1 110.10(15) . . ?
H38b C38 H38a 108.4 . . ?
C39 C38 O1 108.0(3) . . ?
C39 C38 H38a 110.1(3) . . ?
C39 C38 H38b 110.1(3) . . ?
C38 C39 O2 102.7(4) . . ?
H39a C39 O2 111.2(3) . . ?
H39a C39 C38 111.2(3) . . ?
H39b C39 O2 111.2(3) . . ?
H39b C39 C38 111.2(2) . . ?
H39b C39 H39a 109.1 . . ?
H40a C40 O2 109.71(18) . . ?
H40b C40 O2 109.7(2) . . ?
H40b C40 H40a 108.2 . . ?
C41 C40 O2 109.8(5) . . ?
C41 C40 H40a 109.7(5) . . ?
C41 C40 H40b 109.7(4) . . ?
C40 C41 O3 111.1(8) . . ?
H41a C41 O3 109.4(3) . . ?
H41a C41 C40 109.4(4) . . ?
H41b C41 O3 109.4(4) . . ?
H41b C41 C40 109.4(5) . . ?
H41b C41 H41a 108.0 . . ?
H42a C42 O3 111.04(13) . . ?
H42b C42 O3 111.04(16) . . ?
H42b C42 H42a 109.0 . . ?
C43 C42 O3 103.6(2) . . ?
C43 C42 H42a 111.04(10) . . ?
C43 C42 H42b 111.04(11) . . ?
C42 C43 O4 109.33(17) . . ?
H43a C43 O4 109.81(9) . . ?
H43a C43 C42 109.81(11) . . ?
H43b C43 O4 109.81(11) . . ?
H43b C43 C42 109.81(12) . . ?
H43b C43 H43a 108.3 . . ?
H44a C44 O4 110.09(9) . . ?
H44b C44 O4 110.09(9) . . ?
H44b C44 H44a 108.4 . . ?
C45 C44 O4 108.07(15) . . ?
C45 C44 H44a 110.09(10) . . ?
C45 C44 H44b 110.09(9) . . ?
C44 C45 O21 112.57(13) . . ?
H45a C45 O21 109.08(9) . . ?
H45a C45 C44 109.08(10) . . ?
H45b C45 O21 109.08(9) . . ?
H45b C45 C44 109.08(10) . . ?
H45b C45 H45a 107.8 . . ?
H46a C46 O21 110.13(8) . . ?
H46b C46 O21 110.13(8) . . ?
H46b C46 H46a 108.4 . . ?
C47 C46 O21 107.87(13) . . ?
C47 C46 H46a 110.13(8) . . ?
C47 C46 H46b 110.13(9) . . ?
C46 C47 O5 108.98(12) . . ?
H47a C47 O5 109.89(8) . . ?
H47a C47 C46 109.89(9) . . ?
H47b C47 O5 109.89(9) . . ?
H47b C47 C46 109.89(9) . . ?
H47b C47 H47a 108.3 . . ?
H48a C48 O5 109.67(10) . . ?
H48b C48 O5 109.67(10) . . ?
H48b C48 H48a 108.2 . . ?
C49 C48 O5 109.97(15) . . ?
C49 C48 H48a 109.67(13) . . ?
C49 C48 H48b 109.67(11) . . ?
C48 C49 O1 112.50(17) . . ?
H49a C49 O1 109.10(14) . . ?
H49a C49 C48 109.10(13) . . ?
H49b C49 O1 109.10(14) . . ?
H49b C49 C48 109.10(11) . . ?
H49b C49 H49a 107.8 . . ?
C38B O1B K1 115.8(7) . . ?
C49B O1B K1 100.9(6) . . ?
C49B O1B C38B 116.2(9) . . ?
C39B O2B K1 117.0(8) . . ?
C40B O2B K1 114.4(8) . . ?
C40B O2B C39B 112.4(10) . . ?
C41B O3B K1 113.5(7) . . ?
C42B O3B K1 109.9(6) . . ?
C42B O3B C41B 111.0(9) . . ?
C43B O4B K1 121.5(6) . . ?
C44B O4B K1 118.4(6) . . ?
C44B O4B C43B 112.3(7) . . ?
C45B O5B K1 103.5(6) . . ?
C46B O5B K1 109.7(5) . . ?
C46B O5B C45B 112.2(7) . . ?
C47B O6B K1 116.1(6) . . ?
C48B O6B K1 124.3(7) . . ?
C48B O6B C47B 113.2(9) . . ?
H38c C38B O1B 109.5(6) . . ?
H38d C38B O1B 109.5(6) . . ?
H38d C38B H38c 108.1 . . ?
C39B C38B O1B 110.5(10) . . ?
C39B C38B H38c 109.5(7) . . ?
C39B C38B H38d 109.5(7) . . ?
C38B C39B O2B 111.6(10) . . ?
H39c C39B O2B 109.3(7) . . ?
H39c C39B C38B 109.3(7) . . ?
H39d C39B O2B 109.3(7) . . ?
H39d C39B C38B 109.3(7) . . ?
H39d C39B H39c 108.0 . . ?
H40c C40B O2B 109.7(8) . . ?
H40d C40B O2B 109.7(8) . . ?
H40d C40B H40c 108.2 . . ?
C41B C40B O2B 109.8(11) . . ?
C41B C40B H40c 109.7(8) . . ?
C41B C40B H40d 109.7(7) . . ?
C40B C41B O3B 106.6(10) . . ?
H41c C41B O3B 110.4(6) . . ?
H41c C41B C40B 110.4(8) . . ?
H41d C41B O3B 110.4(6) . . ?
H41d C41B C40B 110.4(7) . . ?
H41d C41B H41c 108.6 . . ?
H42c C42B O3B 109.7(6) . . ?
H42d C42B O3B 109.7(6) . . ?
H42d C42B H42c 108.2 . . ?
C43B C42B O3B 109.9(9) . . ?
C43B C42B H42c 109.7(6) . . ?
C43B C42B H42d 109.7(6) . . ?
C42B C43B O4B 110.2(8) . . ?
H43c C43B O4B 109.6(5) . . ?
H43c C43B C42B 109.6(6) . . ?
H43d C43B O4B 109.6(5) . . ?
H43d C43B C42B 109.6(6) . . ?
H43d C43B H43c 108.1 . . ?
H44c C44B O4B 110.0(5) . . ?
H44d C44B O4B 110.0(5) . . ?
H44d C44B H44c 108.4 . . ?
C45B C44B O4B 108.5(8) . . ?
C45B C44B H44c 110.0(6) . . ?
C45B C44B H44d 110.0(5) . . ?
C44B C45B O5B 110.5(8) . . ?
H45c C45B O5B 109.6(5) . . ?
H45c C45B C44B 109.6(6) . . ?
H45d C45B O5B 109.6(5) . . ?
H45d C45B C44B 109.6(6) . . ?
H45d C45B H45c 108.1 . . ?
H46c C46B O5B 110.4(5) . . ?
H46d C46B O5B 110.4(5) . . ?
H46d C46B H46c 108.6 . . ?
C47B C46B O5B 106.4(8) . . ?
C47B C46B H46c 110.4(6) . . ?
C47B C46B H46d 110.4(6) . . ?
C46B C47B O6B 110.7(9) . . ?
H47c C47B O6B 109.5(6) . . ?
H47c C47B C46B 109.5(6) . . ?
H47d C47B O6B 109.5(5) . . ?
H47d C47B C46B 109.5(6) . . ?
H47d C47B H47c 108.1 . . ?
H48c C48B O6B 109.6(6) . . ?
H48d C48B O6B 109.6(6) . . ?
H48d C48B H48c 108.125070480(15) . . ?
C49B C48B O6B 110.3(11) . . ?
C49B C48B H48c 109.6(7) . . ?
C49B C48B H48d 109.6(7) . . ?
C48B C49B O1B 110.1(10) . . ?
H49c C49B O1B 109.6(6) . . ?
H49c C49B C48B 109.6(7) . . ?
H49d C49B O1B 109.6(6) . . ?
H49d C49B C48B 109.6(7) . . ?
H49d C49B H49c 108.2 . . ?
C38C O1C K1 115.1(4) . . ?
C39C O2C K1 113.4(4) . . ?
C40C O2C K1 118.5(3) . . ?
C40C O2C C39C 99.2(5) . . ?
C41C O3C K1 116.9(8) . . ?
H38e C38C O1C 109.2(4) . . ?
H38f C38C O1C 109.2(4) . . ?
H38f C38C H38e 107.9 . . ?
C39C C38C O1C 112.1(6) . . ?
C39C C38C H38e 109.2(5) . . ?
C39C C38C H38f 109.2(6) . . ?
C38C C39C O2C 107.1(6) . . ?
H39e C39C O2C 110.3(4) . . ?
H39e C39C C38C 110.3(4) . . ?
H39f C39C O2C 110.3(4) . . ?
H39f C39C C38C 110.3(6) . . ?
H39f C39C H39e 108.5 . . ?
H40e C40C O2C 109.8(4) . . ?
H40f C40C O2C 109.8(3) . . ?
H40f C40C H40e 108.3 . . ?
C41C C40C O2C 109.2(8) . . ?
C41C C40C H40e 109.8(6) . . ?
C41C C40C H40f 109.8(8) . . ?
C40C C41C O3C 119.4(13) . . ?
H41e C41C O3C 107.5(7) . . ?
H41e C41C C40C 107.5(7) . . ?
H41f C41C O3C 107.5(7) . . ?
H41f C41C C40C 107.5(6) . . ?
H41f C41C H41e 107.0 . . ?

loop_
_geom_bond_atom_site_label_1
_geom_bond_atom_site_label_2
_geom_bond_distance
_geom_bond_site_symmetry_2
_geom_bond_publ_flag
Te1 Si1 2.4243(4) . ?
Te2 Si4 2.3937(4) . ?
Si1 Si4 2.3924(4) . ?
Si1 C1 1.8997(11) . ?
Si1 C4 1.8864(11) . ?
Si2 C1 1.8785(11) . ?
Si2 C17 1.8706(15) . ?
Si2 C18 1.8725(18) . ?
Si2 C19 1.8760(16) . ?
Si3 C4 1.8689(11) . ?
Si3 C20 1.8619(14) . ?
Si3 C21 1.8696(16) . ?
Si3 C22 1.8693(15) . ?
Si4 N1 1.8410(10) . ?
Si4 N2 1.8530(10) . ?
Si4 C23 2.3074(11) . ?
N1 C23 1.3371(15) . ?
N1 C30 1.4793(15) . ?
N2 C23 1.3418(15) . ?
N2 C34 1.4899(15) . ?
C1 C2 1.3658(15) . ?
C2 C3 1.5002(15) . ?
C2 C5 1.4924(15) . ?
C3 C4 1.3642(15) . ?
C3 C11 1.4969(15) . ?
C5 C6 1.3950(16) . ?
C5 C10 1.3994(16) . ?
C6 H6 0.9500 . ?
C6 C7 1.3945(17) . ?
C7 H7 0.9500 . ?
C7 C8 1.386(2) . ?
C8 H8 0.9500 . ?
C8 C9 1.389(2) . ?
C9 H9 0.9500 . ?
C9 C10 1.3920(17) . ?
C10 H10 0.9500 . ?
C11 C12 1.3980(17) . ?
C11 C16 1.3947(16) . ?
C12 H12 0.9500 . ?
C12 C13 1.3926(17) . ?
C13 H13 0.9500 . ?
C13 C14 1.3906(19) . ?
C14 H14 0.9500 . ?
C14 C15 1.3912(19) . ?
C15 H15 0.9500 . ?
C15 C16 1.3906(17) . ?
C16 H16 0.9500 . ?
C17 H17a 0.9800 . ?
C17 H17b 0.9800 . ?
C17 H17c 0.9800 . ?
H17a K1 2.9809(18) . ?
C18 H18a 0.9800 . ?
C18 H18b 0.9800 . ?
C18 H18c 0.9800 . ?
C19 H19a 0.9800 . ?
C19 H19b 0.9800 . ?
C19 H19c 0.9800 . ?
C20 H20a 0.9800 . ?
C20 H20b 0.9800 . ?
C20 H20c 0.9800 . ?
C21 H21a 0.9800 . ?
C21 H21b 0.9800 . ?
C21 H21c 0.9800 . ?
C22 H22a 0.9800 . ?
C22 H22b 0.9800 . ?
C22 H22c 0.9800 . ?
C23 C24 1.4916(16) . ?
C24 C25 1.3921(18) . ?
C24 C29 1.3941(17) . ?
C25 H25 0.9500 . ?
C25 C26 1.3913(19) . ?
C26 H26 0.9500 . ?
C26 C27 1.382(2) . ?
C27 H27 0.9500 . ?
C27 C28 1.383(2) . ?
C28 H28 0.9500 . ?
C28 C29 1.3969(19) . ?
C29 H29 0.9500 . ?
C30 C31 1.5295(17) . ?
C30 C32 1.5252(17) . ?
C30 C33 1.5320(17) . ?
C31 H31a 0.9800 . ?
C31 H31b 0.9800 . ?
C31 H31c 0.9800 . ?
C32 H32a 0.9800 . ?
C32 H32b 0.9800 . ?
C32 H32c 0.9800 . ?
C33 H33a 0.9800 . ?
C33 H33b 0.9800 . ?
C33 H33c 0.9800 . ?
C34 C35 1.5268(19) . ?
C34 C36 1.5302(19) . ?
C34 C37 1.5322(19) . ?
C35 H35a 0.9800 . ?
C35 H35b 0.9800 . ?
C35 H35c 0.9800 . ?
C36 H36a 0.9800 . ?
C36 H36b 0.9800 . ?
C36 H36c 0.9800 . ?
C37 H37a 0.9800 . ?
C37 H37b 0.9800 . ?
C37 H37c 0.9800 . ?
K1 O1 2.790(2) . ?
K1 O2 2.976(3) . ?
K1 O3 2.839(3) . ?
K1 O4 2.9249(13) . ?
K1 O5 2.8548(12) . ?
K1 O21 2.9137(12) . ?
K1 O1B 3.206(8) . ?
K1 O2B 2.969(11) . ?
K1 O3B 2.878(8) . ?
K1 O4B 2.688(7) . ?
K1 O5B 2.761(7) . ?
K1 O6B 2.862(7) . ?
K1 O1C 2.788(5) . ?
K1 O2C 2.742(4) . ?
K1 O3C 2.838(4) . ?
O1 C38 1.416(3) . ?
O1 C49 1.374(3) . ?
O2 C39 1.454(7) . ?
O2 C40 1.430(4) . ?
O3 C41 1.524(13) . ?
O3 C42 1.488(4) . ?
O4 C43 1.415(2) . ?
O4 C44 1.419(2) . ?
O5 C47 1.4304(19) . ?
O5 C48 1.418(2) . ?
O21 C45 1.423(2) . ?
O21 C46 1.425(2) . ?
C38 H38a 0.9900 . ?
C38 H38b 0.9900 . ?
C38 C39 1.517(5) . ?
C39 H39a 0.9900 . ?
C39 H39b 0.9900 . ?
C40 H40a 0.9900 . ?
C40 H40b 0.9900 . ?
C40 C41 1.434(13) . ?
C41 H41a 0.9900 . ?
C41 H41b 0.9900 . ?
C42 H42a 0.9900 . ?
C42 H42b 0.9900 . ?
C42 C43 1.486(3) . ?
C43 H43a 0.9900 . ?
C43 H43b 0.9900 . ?
C44 H44a 0.9900 . ?
C44 H44b 0.9900 . ?
C44 C45 1.505(2) . ?
C45 H45a 0.9900 . ?
C45 H45b 0.9900 . ?
C46 H46a 0.9900 . ?
C46 H46b 0.9900 . ?
C46 C47 1.497(2) . ?
C47 H47a 0.9900 . ?
C47 H47b 0.9900 . ?
C48 H48a 0.9900 . ?
C48 H48b 0.9900 . ?
C48 C49 1.494(3) . ?
C49 H49a 0.9900 . ?
C49 H49b 0.9900 . ?
O1B C38B 1.415(15) . ?
O1B C49B 1.365(14) . ?
O2B C39B 1.427(16) . ?
O2B C40B 1.351(17) . ?
O3B C41B 1.383(14) . ?
O3B C42B 1.389(14) . ?
O4B C43B 1.402(12) . ?
O4B C44B 1.414(12) . ?
O5B C45B 1.396(11) . ?
O5B C46B 1.429(12) . ?
O6B C47B 1.414(14) . ?
O6B C48B 1.414(16) . ?
C38B H38c 0.9900 . ?
C38B H38d 0.9900 . ?
C38B C39B 1.502(18) . ?
C39B H39c 0.9900 . ?
C39B H39d 0.9900 . ?
C40B H40c 0.9900 . ?
C40B H40d 0.9900 . ?
C40B C41B 1.544(17) . ?
C41B H41c 0.9900 . ?
C41B H41d 0.9900 . ?
C42B H42c 0.9900 . ?
C42B H42d 0.9900 . ?
C42B C43B 1.518(15) . ?
C43B H43c 0.9900 . ?
C43B H43d 0.9900 . ?
C44B H44c 0.9900 . ?
C44B H44d 0.9900 . ?
C44B C45B 1.500(14) . ?
C45B H45c 0.9900 . ?
C45B H45d 0.9900 . ?
C46B H46c 0.9900 . ?
C46B H46d 0.9900 . ?
C46B C47B 1.486(15) . ?
C47B H47c 0.9900 . ?
C47B H47d 0.9900 . ?
C48B H48c 0.9900 . ?
C48B H48d 0.9900 . ?
C48B C49B 1.456(18) . ?
C49B H49c 0.9900 . ?
C49B H49d 0.9900 . ?
O1C C38C 1.413(8) . ?
O2C C39C 1.574(12) . ?
O2C C40C 1.440(5) . ?
O3C C41C 1.39(2) . ?
C38C H38e 0.9900 . ?
C38C H38f 0.9900 . ?
C38C C39C 1.491(10) . ?
C39C H39e 0.9900 . ?
C39C H39f 0.9900 . ?
C40C H40e 0.9900 . ?
C40C H40f 0.9900 . ?
C40C C41C 1.543(19) . ?
C41C H41e 0.9900 . ?
C41C H41f 0.9900 . ?

loop_
_geom_torsion_atom_site_label_1
_geom_torsion_atom_site_label_2
_geom_torsion_atom_site_label_3
_geom_torsion_atom_site_label_4
_geom_torsion
_geom_torsion_site_symmetry_1
_geom_torsion_site_symmetry_2
_geom_torsion_site_symmetry_3
_geom_torsion_site_symmetry_4
_geom_torsion_publ_flag
Si1 C1 C2 C3 2.39(9) . . . . ?
Si1 C1 C2 C5 -176.22(6) . . . . ?
Si1 C4 C3 C2 1.09(9) . . . . ?
Si1 C4 C3 C11 -177.05(7) . . . . ?
Si2 C1 C2 C3 176.95(9) . . . . ?
Si2 C1 C2 C5 -1.66(12) . . . . ?
Si3 C4 C3 C2 -170.38(9) . . . . ?
Si3 C4 C3 C11 11.48(12) . . . . ?
Si4 N1 C23 N2 -4.69(7) . . . . ?
Si4 N1 C23 C24 173.57(6) . . . . ?
Si4 N1 C30 C31 11.73(12) . . . . ?
Si4 N1 C30 C32 -105.61(12) . . . . ?
Si4 N1 C30 C33 130.34(12) . . . . ?
Si4 N2 C23 N1 4.66(7) . . . . ?
Si4 N2 C23 C24 -173.57(6) . . . . ?
Si4 N2 C34 C35 -31.01(12) . . . . ?
Si4 N2 C34 C36 -149.82(12) . . . . ?
Si4 N2 C34 C37 87.34(12) . . . . ?
Si4 C23 N1 C30 -175.12(8) . . . . ?
Si4 C23 N2 C34 161.57(8) . . . . ?
N1 C23 N2 C34 166.23(9) . . . . ?
N1 C23 C24 C25 91.08(14) . . . . ?
N1 C23 C24 C29 -87.88(14) . . . . ?
N2 C23 C24 C25 -91.02(14) . . . . ?
N2 C23 C24 C29 90.02(14) . . . . ?
C1 C2 C3 C4 -2.52(12) . . . . ?
C1 C2 C3 C11 175.70(10) . . . . ?
C1 C2 C5 C6 -63.02(13) . . . . ?
C1 C2 C5 C10 117.33(12) . . . . ?
C2 C3 C11 C12 -79.40(11) . . . . ?
C2 C3 C11 C16 101.20(11) . . . . ?
C2 C5 C6 C7 179.16(11) . . . . ?
C2 C5 C10 C9 -179.37(11) . . . . ?
C3 C11 C12 C13 -178.16(11) . . . . ?
C3 C11 C16 C15 178.46(11) . . . . ?
C5 C6 C7 C8 0.65(14) . . . . ?
C5 C10 C9 C8 -0.23(14) . . . . ?
C6 C7 C8 C9 0.11(16) . . . . ?
C7 C8 C9 C10 -0.32(16) . . . . ?
C11 C12 C13 C14 -0.50(14) . . . . ?
C11 C16 C15 C14 -0.10(14) . . . . ?
C12 C13 C14 C15 -0.57(15) . . . . ?
C13 C14 C15 C16 0.88(16) . . . . ?
C23 C24 C25 C26 -178.32(14) . . . . ?
C23 C24 C29 C28 178.79(12) . . . . ?
C24 C25 C26 C27 -0.59(18) . . . . ?
C24 C29 C28 C27 -0.33(16) . . . . ?
C25 C26 C27 C28 0.1(2) . . . . ?
C26 C27 C28 C29 0.38(19) . . . . ?
K1 O1 C38 C39 -31.1(3) . . . . ?
K1 O1 C49 C48 22.63(18) . . . . ?
K1 O2 C39 C38 -70.0(2) . . . . ?
K1 O2 C40 C41 70.8(5) . . . . ?
K1 O3 C41 C40 -26.9(3) . . . . ?
K1 O3 C42 C43 58.41(18) . . . . ?
K1 O4 C43 C42 45.60(12) . . . . ?
K1 O4 C44 C45 -46.00(10) . . . . ?
K1 O5 C47 C46 -51.19(10) . . . . ?
K1 O5 C48 C49 58.04(11) . . . . ?
K1 O21 C45 C44 -48.13(11) . . . . ?
K1 O21 C46 C47 -51.74(9) . . . . ?
K1 O1B C38B C39B -33.8(7) . . . . ?
K1 O1B C49B C48B -68.6(7) . . . . ?
K1 O2B C39B C38B -59.1(8) . . . . ?
K1 O2B C40B C41B -43.9(7) . . . . ?
K1 O3B C41B C40B -58.9(8) . . . . ?
K1 O3B C42B C43B 53.9(6) . . . . ?
K1 O4B C43B C42B 33.6(6) . . . . ?
K1 O4B C44B C45B -21.1(6) . . . . ?
K1 O5B C45B C44B -67.1(6) . . . . ?
K1 O5B C46B C47B 68.1(6) . . . . ?
K1 O6B C47B C46B 25.8(6) . . . . ?
K1 O6B C48B C49B -18.0(7) . . . . ?
K1 O1C C38C C39C 46.3(6) . . . . ?
K1 O2C C39C C38C 47.1(5) . . . . ?
K1 O2C C40C C41C -44.8(9) . . . . ?
K1 O3C C41C C40C -12.8(3) . . . . ?
O1 C38 C39 O2 69.0(3) . . . . ?
O1 C49 C48 O5 -54.9(2) . . . . ?
O2 C40 C41 O3 -32.0(4) . . . . ?
O3 C42 C43 O4 -66.71(18) . . . . ?
O4 C44 C45 O21 63.20(15) . . . . ?
O5 C47 C46 O21 69.83(13) . . . . ?
O1B C38B C39B O2B 61.2(11) . . . . ?
O1B C49B C48B O6B 63.9(10) . . . . ?
O2B C40B C41B O3B 70.0(13) . . . . ?
O3B C42B C43B O4B -59.3(9) . . . . ?
O4B C44B C45B O5B 62.0(8) . . . . ?
O5B C46B C47B O6B -62.2(8) . . . . ?
O1C C38C C39C O2C -62.0(7) . . . . ?
O2C C40C C41C O3C 37.2(5) . . . . ?

loop_
_atom_site_anharm_gc_c_label
_atom_site_anharm_gc_c_111
_atom_site_anharm_gc_c_112
_atom_site_anharm_gc_c_113
_atom_site_anharm_gc_c_122
_atom_site_anharm_gc_c_123
_atom_site_anharm_gc_c_133
_atom_site_anharm_gc_c_222
_atom_site_anharm_gc_c_223
_atom_site_anharm_gc_c_233
_atom_site_anharm_gc_c_333
Te1 0.000000048(3) -0.000000093(3) -0.0000000163(15) 0.000000496(6) 0.000000156(2) 0.0000000675(16) -0.00000106(2) -0.000000509(7) -0.000000292(4) -0.000000159(3)
Te2 0.000000066(3) -0.000000010(3) 0.0000000654(18) 0.000000048(5) -0.000000030(2) 0.0000000630(18) -0.000000033(15) 0.000000060(4) -0.000000048(3) 0.000000101(3)

loop_
_atom_site_anharm_gc_d_label
_atom_site_anharm_gc_d_1111
_atom_site_anharm_gc_d_1112
_atom_site_anharm_gc_d_1113
_atom_site_anharm_gc_d_1122
_atom_site_anharm_gc_d_1123
_atom_site_anharm_gc_d_1133
_atom_site_anharm_gc_d_1222
_atom_site_anharm_gc_d_1223
_atom_site_anharm_gc_d_1233
_atom_site_anharm_gc_d_1333
_atom_site_anharm_gc_d_2222
_atom_site_anharm_gc_d_2223
_atom_site_anharm_gc_d_2233
_atom_site_anharm_gc_d_2333
_atom_site_anharm_gc_d_3333
Te1 0.00000000054(10) 0.00000000013(9) 0.00000000018(5) 0.00000000112(14) 0.00000000005(5) -0.00000000002(4) 0.0000000002(4) 0.00000000053(10) 0.00000000018(6) 0.00000000008(5) 0.0000000184(16) -0.0000000013(4) -0.00000000037(16) -0.00000000064(11) 0.00000000015(11)
Te2 0.00000000160(12) -0.00000000006(9) 0.00000000085(6) 0.00000000133(12) -0.00000000027(5) 0.00000000078(5) 0.0000000000(3) 0.00000000071(8) -0.00000000018(5) 0.00000000072(6) 0.0000000093(10) -0.0000000013(3) 0.00000000147(11) -0.00000000055(9) 0.00000000112(11)

loop_
_restr_rigu_atom_site_label_1
_restr_rigu_atom_site_label_2
_restr_rigu_target_weight_param
_restr_rigu_u13_diff
_restr_rigu_u23_diff
_restr_rigu_u33_diff
O1C C38C 0.004000 -0.005766 -0.003699 -0.004347
O1C C39C 0.004000 -0.039757 -0.005635 0.004903
O2C C38C 0.004000 -0.016014 0.003186 -0.010715
O2C C39C 0.004000 -0.014455 0.009185 0.011437
O2C C40C 0.004000 0.000652 -0.005297 0.007520
O2C C41C 0.004000 0.012522 -0.000318 -0.000879
O3C C40C 0.004000 0.011420 0.009625 0.002441
O3C C41C 0.004000 0.005445 -0.002554 -0.003922
C38C C39C 0.004000 -0.021299 -0.003534 0.017451
C39C C40C 0.004000 0.025858 -0.017082 0.024519
C40C C41C 0.004000 -0.002650 0.003271 -0.008347
